data_7721017
loop_
_publ_author_name
'Dollberg, Kevin'
'Lochte, Mark'
'Wei\&s, Pauline'
'Nitzsche, Joel'
'M\'esz\'aros, Katalin'
'von H\"anisch, Carsten'
'Tambornino, Frank'

_publ_section_title
;
 Synthesis of Lewis acid-base adducts between trimesityltrieles and
 potassium cyanate and its heavier homologues
;
_journal_name_full 'Dalton Transactions'
_journal_paper_doi 10.1039/D6DT00831C
_journal_year 2026
_chemical_formula_moiety 'C28 H33 In N S, C18 H36 K O7.5'
_chemical_formula_sum 'C46 H69 In K N O7.5 S'
_chemical_formula_weight 942.00
_space_group_crystal_system triclinic
_space_group_IT_number 2
_space_group_name_Hall '-P 1'
_space_group_name_H-M_alt 'P -1'
_atom_sites_solution_hydrogens geom
_audit_creation_date 2026-01-14
_audit_creation_method
;
Olex2 1.3
(compiled 2020.11.12 svn.r5f609507 for OlexSys, GUI svn.r6408)
;
_audit_update_record
;
2026-04-10 deposited with the CCDC.	2026-05-11 downloaded from the CCDC.
;
_cell_angle_alpha 73.966(2)
_cell_angle_beta 89.996(2)
_cell_angle_gamma 85.199(2)
_cell_formula_units_Z 2
_cell_length_a 11.8816(6)
_cell_length_b 12.6343(6)
_cell_length_c 16.4570(8)
_cell_measurement_reflns_used 9995
_cell_measurement_temperature 299.0
_cell_measurement_theta_max 28.155
_cell_measurement_theta_min 2.300
_cell_volume 2365.3(2)
_computing_cell_refinement 'SAINT V8.38A (Bruker, 2018)'
_computing_data_reduction 'SAINT V8.38A (Bruker, 2018)'
_computing_molecular_graphics 'Olex2 1.3 (Dolomanov et al., 2009)'
_computing_publication_material 'Olex2 1.3 (Dolomanov et al., 2009)'
_computing_structure_refinement 'XL  (Sheldrick, 2008)'
_computing_structure_solution 'SHELXT 2014/5 (Sheldrick, 2014)'
_diffrn_ambient_temperature 299.0
_diffrn_detector_area_resol_mean 7.9
_diffrn_detector_type 'CCD area detector'
_diffrn_measured_fraction_theta_full 0.999
_diffrn_measured_fraction_theta_max 0.993
_diffrn_measurement_device 'three-circle diffractometer'
_diffrn_measurement_device_type 'Bruker SMART APEX2 area detector'
_diffrn_measurement_method '\w and \f scans'
_diffrn_radiation_type MoK\a
_diffrn_radiation_wavelength 0.71073
_diffrn_reflns_av_R_equivalents 0.0798
_diffrn_reflns_av_unetI/netI 0.0700
_diffrn_reflns_Laue_measured_fraction_full 0.999
_diffrn_reflns_Laue_measured_fraction_max 0.993
_diffrn_reflns_limit_h_max 15
_diffrn_reflns_limit_h_min -15
_diffrn_reflns_limit_k_max 16
_diffrn_reflns_limit_k_min -16
_diffrn_reflns_limit_l_max 21
_diffrn_reflns_limit_l_min -21
_diffrn_reflns_number 58372
_diffrn_reflns_point_group_measured_fraction_full 0.999
_diffrn_reflns_point_group_measured_fraction_max 0.993
_diffrn_reflns_theta_full 25.242
_diffrn_reflns_theta_max 28.402
_diffrn_reflns_theta_min 2.124
_exptl_absorpt_coefficient_mu 0.680
_exptl_absorpt_correction_T_max 0.7457
_exptl_absorpt_correction_T_min 0.5950
_exptl_absorpt_correction_type multi-scan
_exptl_absorpt_process_details
;
SADABS-2016/2 (Bruker,2016/2) was used for absorption correction.
wR2(int) was 0.1027 before and 0.0872 after correction.
The Ratio of minimum to maximum transmission is 0.7979.
The \l/2 correction factor is Not present.
;
_exptl_crystal_colour colourless
_exptl_crystal_colour_primary colourless
_exptl_crystal_density_diffrn 1.323
_exptl_crystal_description block
_exptl_crystal_F_000 992
_exptl_crystal_size_max 0.075
_exptl_crystal_size_mid 0.05
_exptl_crystal_size_min 0.049
_refine_diff_density_max 1.438
_refine_diff_density_min -1.301
_refine_diff_density_rms 0.111
_refine_ls_extinction_method none
_refine_ls_goodness_of_fit_ref 1.052
_refine_ls_hydrogen_treatment constr
_refine_ls_matrix_type full
_refine_ls_number_parameters 532
_refine_ls_number_reflns 11794
_refine_ls_number_restraints 75
_refine_ls_restrained_S_all 1.050
_refine_ls_R_factor_all 0.0788
_refine_ls_R_factor_gt 0.0569
_refine_ls_shift/su_max 0.001
_refine_ls_shift/su_mean 0.000
_refine_ls_structure_factor_coef Fsqd
_refine_ls_weighting_details 'w=1/[\s^2^(Fo^2^)+(0.0654P)^2^+3.9918P] where P=(Fo^2^+2Fc^2^)/3'
_refine_ls_weighting_scheme calc
_refine_ls_wR_factor_gt 0.1379
_refine_ls_wR_factor_ref 0.1466
_reflns_Friedel_coverage 0.000
_reflns_number_gt 9189
_reflns_number_total 11794
_reflns_threshold_expression 'I > 2\s(I)'
_cod_data_source_file d6dt00831c2.cif
_cod_data_source_block kevin5_0m
_cod_original_formula_sum 'C46 H69 In K N O7.50 S'
_cod_database_code 7721017
_shelx_shelxl_version_number 2016/6
_shelx_space_group_comment
;
The symmetry employed for this shelxl refinement is uniquely defined
by the following loop, which should always be used as a source of
symmetry information in preference to the above space-group names.
They are only intended as comments.
;
_shelx_estimated_absorpt_t_max 0.967
_shelx_estimated_absorpt_t_min 0.951
_olex2_refinement_description
;
1. Fixed Uiso
 At 1.2 times of:
  All C(H) groups, All C(H,H) groups
 At 1.5 times of:
  All C(H,H,H) groups
2. Restrained distances
 O8-C46 = O8-C45
 1.44 with sigma of 0.02
 C46-C48 = C47-C45
 1.53 with sigma of 0.02
 C48-C47
 1.54 with sigma of 0.02
 O8-C48 = O8-C47 = C46-C47 = C48-C45
 2.38 with sigma of 0.04
 C48-C45 \\sim C46-C47
 with sigma of 0.04
 O8-C48 \\sim O8-C47
 with sigma of 0.04
 C46-C48 \\sim C48-C47 \\sim C47-C45
 with sigma of 0.02
 O8-C46 \\sim O8-C45
 with sigma of 0.02
3. Uiso/Uaniso restraints and constraints
O8 \\sim C46 \\sim C48 \\sim C47 \\sim C45: within 2A with sigma of 0.04 and
sigma for terminal atoms of 0.08 within 2A
Uanis(C48) = Uanis(C46) = Uanis(C45) = Uanis(C47)
4. Rigid body (RIGU) restrains
 O8, C46, C48, C47, C45
 with sigma for 1-2 distances of 0.004 and sigma for 1-3 distances of 0.004
5. Others
 Fixed Sof: O8(0.5) C46(0.5) H46A(0.5) H46B(0.5) C48(0.5) H48A(0.5) H48B(0.5)
 C47(0.5) H47A(0.5) H47B(0.5) C45(0.5) H45A(0.5) H45B(0.5)
6.a Secondary CH2 refined with riding coordinates:
 C29(H29A,H29B), C38(H38A,H38B), C32(H32A,H32B), C36(H36A,H36B), C35(H35A,
 H35B), C34(H34A,H34B), C41(H41A,H41B), C40(H40A,H40B), C37(H37A,H37B),
 C30(H30A,H30B), C31(H31A,H31B), C39(H39A,H39B), C43(H43A,H43B), C33(H33A,H33B),
  C42(H42A,H42B), C44(H44A,H44B), C46(H46A,H46B), C48(H48A,H48B), C47(H47A,
 H47B), C45(H45A,H45B)
6.b Aromatic/amide H refined with riding coordinates:
 C22(H22), C15(H15), C4(H4), C24(H24), C6(H6), C13(H13)
6.c Idealised Me refined as rotating group:
 C8(H8A,H8B,H8C), C28(H28A,H28B,H28C), C18(H18A,H18B,H18C), C26(H26A,H26B,
 H26C), C9(H9A,H9B,H9C), C19(H19A,H19B,H19C), C27(H27A,H27B,H27C), C10(H10A,
 H10B,H10C), C17(H17A,H17B,H17C)
;
_olex2_submission_special_instructions 'No special instructions were received'

loop_
_space_group_symop_operation_xyz
'x, y, z'
'-x, -y, -z'

loop_
_atom_site_label
_atom_site_type_symbol
_atom_site_fract_x
_atom_site_fract_y
_atom_site_fract_z
_atom_site_U_iso_or_equiv
_atom_site_adp_type
_atom_site_occupancy
_atom_site_site_symmetry_order
_atom_site_calc_flag
_atom_site_refinement_flags_posn
_atom_site_refinement_flags_adp
_atom_site_refinement_flags_occupancy
_atom_site_disorder_assembly
_atom_site_disorder_group
In1 In 0.62483(2) 0.24116(2) 0.25826(2) 0.02267(9) Uani 1 1 d . . . . .
K1 K 0.09753(8) 0.74037(7) 0.20139(5) 0.02992(19) Uani 1 1 d . . . . .
S1 S 1.01982(12) 0.22189(12) 0.16750(10) 0.0563(4) Uani 1 1 d . . . . .
O5 O 0.2625(3) 0.7271(2) 0.08431(18) 0.0362(7) Uani 1 1 d . . . . .
O4 O 0.2812(3) 0.8642(2) 0.19607(18) 0.0363(7) Uani 1 1 d . . . . .
O3 O 0.0861(3) 0.9179(2) 0.27052(18) 0.0350(7) Uani 1 1 d . . . . .
O2 O -0.0682(3) 0.7615(3) 0.3189(2) 0.0415(7) Uani 1 1 d . . . . .
O1 O -0.0771(3) 0.6049(3) 0.2234(2) 0.0421(7) Uani 1 1 d . . . . .
O6 O 0.1065(3) 0.5681(3) 0.1241(2) 0.0421(7) Uani 1 1 d . . . . .
N1 N 0.7921(3) 0.2499(3) 0.1812(3) 0.0396(9) Uani 1 1 d . . . . .
C11 C 0.4999(3) 0.2171(3) 0.1670(2) 0.0251(8) Uani 1 1 d . . . . .
C22 C 0.5578(3) 0.5266(3) 0.3692(3) 0.0287(8) Uani 1 1 d . . . . .
H22 H 0.538405 0.533421 0.422353 0.034 Uiso 1 1 calc R U . . .
C2 C 0.6797(3) 0.1027(3) 0.3687(2) 0.0256(8) Uani 1 1 d . . . . .
C16 C 0.3916(3) 0.2739(3) 0.1581(2) 0.0282(8) Uani 1 1 d . . . . .
O7 O 0.2113(4) 0.6035(3) 0.3324(2) 0.0662(12) Uani 1 1 d . . . . .
C15 C 0.3150(3) 0.2664(3) 0.0966(3) 0.0315(9) Uani 1 1 d . . . . .
H15 H 0.243896 0.304730 0.092255 0.038 Uiso 1 1 calc R U . . .
C4 C 0.8167(4) 0.0124(3) 0.4814(2) 0.0306(9) Uani 1 1 d . . . . .
H4 H 0.883608 0.013975 0.510195 0.037 Uiso 1 1 calc R U . . .
C20 C 0.6046(3) 0.4074(3) 0.2781(2) 0.0243(7) Uani 1 1 d . . . . .
C3 C 0.7804(3) 0.1030(3) 0.4139(2) 0.0282(8) Uani 1 1 d . . . . .
C7 C 0.6160(3) 0.0106(3) 0.3970(2) 0.0264(8) Uani 1 1 d . . . . .
C24 C 0.5969(3) 0.6070(3) 0.2251(3) 0.0297(8) Uani 1 1 d . . . . .
H24 H 0.605761 0.668974 0.180126 0.036 Uiso 1 1 calc R U . . .
C5 C 0.7563(4) -0.0799(3) 0.5071(2) 0.0331(9) Uani 1 1 d . . . . .
C25 C 0.6131(3) 0.5031(3) 0.2115(2) 0.0264(8) Uani 1 1 d . . . . .
C21 C 0.5760(3) 0.4214(3) 0.3574(2) 0.0264(8) Uani 1 1 d . . . . .
C6 C 0.6553(4) -0.0780(3) 0.4645(3) 0.0321(9) Uani 1 1 d . . . . .
H6 H 0.612268 -0.138107 0.481684 0.039 Uiso 1 1 calc R U . . .
C13 C 0.4465(4) 0.1435(3) 0.0526(2) 0.0330(9) Uani 1 1 d . . . . .
H13 H 0.464794 0.097467 0.018259 0.040 Uiso 1 1 calc R U . . .
C8 C 0.5029(3) 0.0063(3) 0.3560(3) 0.0326(9) Uani 1 1 d . . . . .
H8A H 0.514050 0.002724 0.298985 0.049 Uiso 1 1 calc R U . . .
H8B H 0.454870 0.071516 0.355463 0.049 Uiso 1 1 calc R U . . .
H8C H 0.468165 -0.057920 0.387454 0.049 Uiso 1 1 calc R U . . .
C23 C 0.5678(3) 0.6219(3) 0.3031(3) 0.0302(8) Uani 1 1 d . . . . .
C28 C 0.6349(4) 0.4966(4) 0.1222(2) 0.0346(9) Uani 1 1 d . . . . .
H28A H 0.574673 0.462452 0.103315 0.052 Uiso 1 1 calc R U . . .
H28B H 0.705173 0.453493 0.121392 0.052 Uiso 1 1 calc R U . . .
H28C H 0.638760 0.569785 0.085385 0.052 Uiso 1 1 calc R U . . .
C18 C 0.3529(4) 0.3424(4) 0.2172(3) 0.0359(9) Uani 1 1 d . . . . .
H18A H 0.360691 0.297324 0.274698 0.054 Uiso 1 1 calc R U . . .
H18B H 0.275203 0.369698 0.204701 0.054 Uiso 1 1 calc R U . . .
H18C H 0.398430 0.403591 0.209597 0.054 Uiso 1 1 calc R U . . .
C26 C 0.5566(4) 0.3230(4) 0.4316(3) 0.0364(10) Uani 1 1 d . . . . .
H26A H 0.535247 0.348244 0.479792 0.055 Uiso 1 1 calc R U . . .
H26B H 0.624829 0.274666 0.444841 0.055 Uiso 1 1 calc R U . . .
H26C H 0.497369 0.283777 0.417062 0.055 Uiso 1 1 calc R U . . .
C12 C 0.5252(3) 0.1494(3) 0.1131(2) 0.0289(8) Uani 1 1 d . . . . .
C9 C 0.8522(4) 0.1998(4) 0.3926(3) 0.0347(9) Uani 1 1 d . . . . .
H9A H 0.906575 0.190422 0.351418 0.052 Uiso 1 1 calc R U . . .
H9B H 0.890881 0.203487 0.442839 0.052 Uiso 1 1 calc R U . . .
H9C H 0.804868 0.267016 0.369979 0.052 Uiso 1 1 calc R U . . .
C1 C 0.8764(6) 0.2361(3) 0.1799(3) 0.0441(13) Uani 1 1 d . . . . .
C19 C 0.6371(4) 0.0796(4) 0.1216(3) 0.0406(11) Uani 1 1 d . . . . .
H19A H 0.628231 0.016577 0.101024 0.061 Uiso 1 1 calc R U . . .
H19B H 0.661162 0.055060 0.179955 0.061 Uiso 1 1 calc R U . . .
H19C H 0.692782 0.122889 0.089089 0.061 Uiso 1 1 calc R U . . .
C29 C 0.2754(5) 0.6276(4) 0.0588(3) 0.0494(13) Uani 1 1 d . . . . .
H29A H 0.317163 0.569741 0.102087 0.059 Uiso 1 1 calc R U . . .
H29B H 0.317155 0.639729 0.006849 0.059 Uiso 1 1 calc R U . . .
C38 C 0.2571(4) 0.9731(4) 0.2052(3) 0.0388(10) Uani 1 1 d . . . . .
H38A H 0.216623 1.020073 0.155358 0.047 Uiso 1 1 calc R U . . .
H38B H 0.326979 1.004891 0.211644 0.047 Uiso 1 1 calc R U . . .
C14 C 0.3423(4) 0.2029(4) 0.0413(3) 0.0344(9) Uani 1 1 d . . . . .
C32 C -0.0513(4) 0.5024(4) 0.2038(4) 0.0498(12) Uani 1 1 d . . . . .
H32A H -0.119571 0.465334 0.203768 0.060 Uiso 1 1 calc R U . . .
H32B H 0.001401 0.454529 0.245747 0.060 Uiso 1 1 calc R U . . .
C36 C 0.0056(4) 0.9244(4) 0.3336(3) 0.0457(12) Uani 1 1 d . . . . .
H36A H -0.012950 1.000952 0.332747 0.055 Uiso 1 1 calc R U . . .
H36B H 0.036517 0.884388 0.389143 0.055 Uiso 1 1 calc R U . . .
C35 C -0.0985(4) 0.8747(5) 0.3150(3) 0.0470(12) Uani 1 1 d . . . . .
H35A H -0.155598 0.879713 0.356236 0.056 Uiso 1 1 calc R U . . .
H35B H -0.129010 0.914302 0.259258 0.056 Uiso 1 1 calc R U . . .
C27 C 0.5426(4) 0.7349(4) 0.3157(3) 0.0395(10) Uani 1 1 d . . . . .
H27A H 0.581564 0.787679 0.274456 0.059 Uiso 1 1 calc R U . . .
H27B H 0.567271 0.733993 0.371441 0.059 Uiso 1 1 calc R U . . .
H27C H 0.462694 0.755185 0.309206 0.059 Uiso 1 1 calc R U . . .
C34 C -0.1640(4) 0.7036(4) 0.3116(3) 0.0461(12) Uani 1 1 d . . . . .
H34A H -0.209462 0.744381 0.262127 0.055 Uiso 1 1 calc R U . . .
H34B H -0.210179 0.696858 0.361026 0.055 Uiso 1 1 calc R U . . .
C10 C 0.7987(5) -0.1773(4) 0.5782(3) 0.0530(13) Uani 1 1 d . . . . .
H10A H 0.746441 -0.233151 0.586820 0.079 Uiso 1 1 calc R U . . .
H10B H 0.805736 -0.154625 0.628924 0.079 Uiso 1 1 calc R U . . .
H10C H 0.871146 -0.206612 0.564525 0.079 Uiso 1 1 calc R U . . .
C41 C 0.2327(5) 0.4880(4) 0.3646(3) 0.0465(11) Uani 1 1 d . . . . .
H41A H 0.311373 0.465280 0.357909 0.056 Uiso 1 1 calc R U . . .
H41B H 0.185905 0.450363 0.335105 0.056 Uiso 1 1 calc R U . . .
C40 C 0.3658(4) 0.7499(4) 0.1157(3) 0.0439(11) Uani 1 1 d . . . . .
H40A H 0.425202 0.745354 0.076086 0.053 Uiso 1 1 calc R U . . .
H40B H 0.386315 0.695562 0.169110 0.053 Uiso 1 1 calc R U . . .
C37 C 0.1868(4) 0.9659(4) 0.2816(3) 0.0391(10) Uani 1 1 d . . . . .
H37A H 0.228222 0.920888 0.331750 0.047 Uiso 1 1 calc R U . . .
H37B H 0.168647 1.039145 0.288559 0.047 Uiso 1 1 calc R U . . .
C30 C 0.1619(5) 0.5938(4) 0.0454(3) 0.0488(12) Uani 1 1 d . . . . .
H30A H 0.118388 0.653395 0.004548 0.059 Uiso 1 1 calc R U . . .
H30B H 0.169053 0.529709 0.023585 0.059 Uiso 1 1 calc R U . . .
C31 C -0.0001(5) 0.5270(4) 0.1181(3) 0.0499(13) Uani 1 1 d . . . . .
H31A H 0.009404 0.460391 0.099551 0.060 Uiso 1 1 calc R U . . .
H31B H -0.049089 0.581662 0.077378 0.060 Uiso 1 1 calc R U . . .
C39 C 0.3543(4) 0.8631(4) 0.1283(3) 0.0458(12) Uani 1 1 d . . . . .
H39A H 0.427885 0.883691 0.140690 0.055 Uiso 1 1 calc R U . . .
H39B H 0.323950 0.916366 0.076974 0.055 Uiso 1 1 calc R U . . .
C17 C 0.2575(4) 0.1969(5) -0.0257(3) 0.0480(12) Uani 1 1 d . . . . .
H17A H 0.288905 0.148061 -0.056918 0.072 Uiso 1 1 calc R U . . .
H17B H 0.239988 0.269364 -0.063495 0.072 Uiso 1 1 calc R U . . .
H17C H 0.189733 0.169573 0.000924 0.072 Uiso 1 1 calc R U . . .
C43 C 0.1785(5) 0.5708(5) 0.4754(3) 0.0515(13) Uani 1 1 d . . . . .
H43A H 0.097719 0.588516 0.477665 0.062 Uiso 1 1 calc R U . . .
H43B H 0.213965 0.572221 0.528142 0.062 Uiso 1 1 calc R U . . .
C33 C -0.1253(4) 0.5914(4) 0.3037(3) 0.0472(12) Uani 1 1 d . . . . .
H33A H -0.069802 0.554932 0.347946 0.057 Uiso 1 1 calc R U . . .
H33B H -0.188729 0.546552 0.309158 0.057 Uiso 1 1 calc R U . . .
C42 C 0.2038(6) 0.4607(4) 0.4583(3) 0.0612(15) Uani 1 1 d . . . . .
H42A H 0.138739 0.417812 0.469573 0.073 Uiso 1 1 calc R U . . .
H42B H 0.267183 0.419046 0.493313 0.073 Uiso 1 1 calc R U . . .
C44 C 0.2282(6) 0.6486(5) 0.4014(3) 0.0637(16) Uani 1 1 d . . . . .
H44A H 0.190042 0.722263 0.390376 0.076 Uiso 1 1 calc R U . . .
H44B H 0.308035 0.652306 0.411436 0.076 Uiso 1 1 calc R U . . .
O8 O 0.0050(7) 0.8964(7) 0.0624(5) 0.066(2) Uani 0.5 1 d D U P A -1
C46 C -0.0547(13) 0.9965(11) 0.0684(8) 0.0580(16) Uani 0.5 1 d D U P A -1
H46A H -0.027466 1.016184 0.117452 0.070 Uiso 0.5 1 calc R U P A -1
H46B H -0.134714 0.987123 0.074701 0.070 Uiso 0.5 1 calc R U P A -1
C48 C -0.0360(10) 1.0860(10) -0.0104(8) 0.0580(16) Uani 0.5 1 d D U P A -1
H48A H 0.009583 1.140241 0.001708 0.070 Uiso 0.5 1 calc R U P A -1
H48B H -0.107403 1.123016 -0.036021 0.070 Uiso 0.5 1 calc R U P A -1
C47 C 0.0260(12) 1.0261(12) -0.0689(8) 0.0580(16) Uani 0.5 1 d D U P A -1
H47A H -0.025972 1.008111 -0.107539 0.070 Uiso 0.5 1 calc R U P A -1
H47B H 0.082996 1.069598 -0.101015 0.070 Uiso 0.5 1 calc R U P A -1
C45 C 0.0776(9) 0.9255(10) -0.0067(7) 0.0580(16) Uani 0.5 1 d D U P A -1
H45A H 0.088724 0.865387 -0.032831 0.070 Uiso 0.5 1 calc R U P A -1
H45B H 0.150669 0.939300 0.012604 0.070 Uiso 0.5 1 calc R U P A -1

loop_
_atom_site_aniso_label
_atom_site_aniso_U_11
_atom_site_aniso_U_22
_atom_site_aniso_U_33
_atom_site_aniso_U_23
_atom_site_aniso_U_13
_atom_site_aniso_U_12
In1 0.02545(14) 0.02262(14) 0.02357(13) -0.01161(10) 0.00602(9) -0.00498(10)
K1 0.0373(5) 0.0300(4) 0.0256(4) -0.0116(3) 0.0061(3) -0.0083(4)
S1 0.0396(7) 0.0552(8) 0.0717(9) -0.0152(7) 0.0097(6) 0.0013(6)
O5 0.0414(17) 0.0374(17) 0.0294(15) -0.0115(13) 0.0030(12) 0.0059(13)
O4 0.0384(17) 0.0360(16) 0.0349(16) -0.0082(13) 0.0072(13) -0.0115(13)
O3 0.0388(17) 0.0415(17) 0.0323(15) -0.0217(13) 0.0052(12) -0.0075(13)
O2 0.0354(17) 0.058(2) 0.0391(17) -0.0240(15) 0.0081(13) -0.0104(15)
O1 0.0439(18) 0.0419(18) 0.0447(18) -0.0161(15) 0.0004(14) -0.0129(15)
O6 0.051(2) 0.0388(18) 0.0411(17) -0.0197(14) -0.0033(15) 0.0005(15)
N1 0.0256(19) 0.042(2) 0.055(2) -0.0188(19) -0.0088(18) -0.0109(17)
C11 0.0244(18) 0.029(2) 0.0258(18) -0.0124(15) 0.0060(14) -0.0065(15)
C22 0.028(2) 0.034(2) 0.030(2) -0.0186(17) 0.0049(15) -0.0032(16)
C2 0.032(2) 0.0228(18) 0.0259(18) -0.0132(15) 0.0082(15) -0.0039(15)
C16 0.029(2) 0.027(2) 0.0274(19) -0.0056(16) 0.0073(16) -0.0057(16)
O7 0.113(4) 0.044(2) 0.0385(19) -0.0101(16) -0.019(2) 0.010(2)
C15 0.026(2) 0.030(2) 0.036(2) -0.0035(17) 0.0031(16) -0.0078(17)
C4 0.035(2) 0.034(2) 0.0275(19) -0.0170(17) -0.0005(16) -0.0007(17)
C20 0.0255(18) 0.0235(18) 0.0278(18) -0.0130(15) 0.0022(14) -0.0032(15)
C3 0.034(2) 0.029(2) 0.0271(19) -0.0175(16) 0.0072(16) -0.0048(17)
C7 0.0288(19) 0.028(2) 0.0272(19) -0.0148(16) 0.0060(15) -0.0022(16)
C24 0.031(2) 0.0243(19) 0.033(2) -0.0064(16) 0.0058(16) -0.0026(16)
C5 0.046(2) 0.031(2) 0.0243(19) -0.0114(16) 0.0027(17) 0.0003(18)
C25 0.0254(19) 0.029(2) 0.0270(19) -0.0104(16) 0.0055(15) -0.0034(16)
C21 0.0253(19) 0.030(2) 0.0264(19) -0.0121(16) 0.0028(15) -0.0036(16)
C6 0.043(2) 0.027(2) 0.031(2) -0.0150(17) 0.0129(18) -0.0107(18)
C13 0.041(2) 0.037(2) 0.029(2) -0.0184(18) 0.0144(17) -0.0195(19)
C8 0.032(2) 0.029(2) 0.039(2) -0.0119(17) 0.0077(17) -0.0083(17)
C23 0.026(2) 0.029(2) 0.040(2) -0.0168(17) 0.0055(16) -0.0037(16)
C28 0.047(3) 0.032(2) 0.0247(19) -0.0066(17) 0.0060(18) -0.0068(19)
C18 0.031(2) 0.039(2) 0.039(2) -0.0161(19) 0.0029(18) 0.0058(18)
C26 0.052(3) 0.033(2) 0.028(2) -0.0134(17) 0.0132(19) -0.005(2)
C12 0.029(2) 0.033(2) 0.0297(19) -0.0139(17) 0.0100(16) -0.0103(17)
C9 0.039(2) 0.035(2) 0.034(2) -0.0137(18) -0.0011(18) -0.0080(19)
C1 0.089(4) 0.020(2) 0.024(2) -0.0075(16) 0.014(2) -0.002(2)
C19 0.038(2) 0.047(3) 0.049(3) -0.034(2) 0.008(2) -0.002(2)
C29 0.065(3) 0.040(3) 0.044(3) -0.017(2) 0.013(2) 0.011(2)
C38 0.043(3) 0.039(2) 0.038(2) -0.0122(19) -0.0004(19) -0.015(2)
C14 0.037(2) 0.036(2) 0.030(2) -0.0056(17) 0.0053(17) -0.0196(19)
C32 0.047(3) 0.042(3) 0.066(3) -0.021(2) -0.008(2) -0.015(2)
C36 0.049(3) 0.055(3) 0.044(3) -0.032(2) 0.009(2) -0.002(2)
C35 0.040(3) 0.069(3) 0.043(3) -0.034(2) 0.012(2) 0.000(2)
C27 0.040(2) 0.030(2) 0.053(3) -0.021(2) 0.007(2) -0.0011(19)
C34 0.036(2) 0.065(3) 0.039(2) -0.015(2) 0.008(2) -0.014(2)
C10 0.073(4) 0.041(3) 0.043(3) -0.008(2) -0.011(3) -0.004(3)
C41 0.052(3) 0.039(3) 0.048(3) -0.015(2) -0.004(2) 0.010(2)
C40 0.034(2) 0.054(3) 0.039(2) -0.006(2) 0.0130(19) 0.001(2)
C37 0.049(3) 0.035(2) 0.038(2) -0.0169(19) -0.002(2) -0.010(2)
C30 0.070(4) 0.043(3) 0.040(3) -0.025(2) 0.003(2) 0.004(2)
C31 0.058(3) 0.043(3) 0.055(3) -0.025(2) -0.019(2) -0.002(2)
C39 0.042(3) 0.056(3) 0.038(2) -0.007(2) 0.014(2) -0.017(2)
C17 0.045(3) 0.056(3) 0.046(3) -0.015(2) -0.006(2) -0.020(2)
C43 0.053(3) 0.058(3) 0.051(3) -0.029(3) 0.004(2) -0.002(3)
C33 0.036(3) 0.058(3) 0.045(3) -0.008(2) 0.000(2) -0.019(2)
C42 0.093(5) 0.039(3) 0.049(3) -0.010(2) 0.004(3) -0.005(3)
C44 0.104(5) 0.040(3) 0.046(3) -0.012(2) -0.016(3) -0.001(3)
O8 0.075(6) 0.080(5) 0.033(4) -0.006(4) 0.000(3) 0.032(4)
C46 0.034(5) 0.071(4) 0.058(3) -0.005(3) 0.001(3) 0.012(3)
C48 0.034(5) 0.071(4) 0.058(3) -0.005(3) 0.001(3) 0.012(3)
C47 0.034(5) 0.071(4) 0.058(3) -0.005(3) 0.001(3) 0.012(3)
C45 0.034(5) 0.071(4) 0.058(3) -0.005(3) 0.001(3) 0.012(3)

loop_
_atom_type_symbol
_atom_type_description
_atom_type_scat_dispersion_real
_atom_type_scat_dispersion_imag
_atom_type_scat_source
C C 0.0033 0.0016 'International Tables Vol C Tables 4.2.6.8 and 6.1.1.4'
H H 0.0000 0.0000 'International Tables Vol C Tables 4.2.6.8 and 6.1.1.4'
In In -0.7276 1.3100 'International Tables Vol C Tables 4.2.6.8 and 6.1.1.4'
K K 0.2009 0.2494 'International Tables Vol C Tables 4.2.6.8 and 6.1.1.4'
N N 0.0061 0.0033 'International Tables Vol C Tables 4.2.6.8 and 6.1.1.4'
O O 0.0106 0.0060 'International Tables Vol C Tables 4.2.6.8 and 6.1.1.4'
S S 0.1246 0.1234 'International Tables Vol C Tables 4.2.6.8 and 6.1.1.4'

loop_
_geom_angle_atom_site_label_1
_geom_angle_atom_site_label_2
_geom_angle_atom_site_label_3
_geom_angle
_geom_angle_site_symmetry_1
_geom_angle_site_symmetry_3
_geom_angle_publ_flag
C11 In1 N1 102.03(13) . . ?
C2 In1 N1 99.09(14) . . ?
C2 In1 C11 119.46(14) . . ?
C2 In1 C20 116.84(13) . . ?
C20 In1 N1 101.55(13) . . ?
C20 In1 C11 113.27(14) . . ?
O5 K1 O4 62.32(9) . . ?
O5 K1 O2 178.02(10) . . ?
O5 K1 O6 60.07(9) . . ?
O4 K1 O2 116.06(9) . . ?
O4 K1 O6 120.43(10) . . ?
O3 K1 O5 118.80(9) . . ?
O3 K1 O4 59.24(9) . . ?
O3 K1 O2 59.31(9) . . ?
O3 K1 O6 177.29(10) . . ?
O1 K1 O5 120.06(10) . . ?
O1 K1 O4 174.02(10) . . ?
O1 K1 O3 119.97(9) . . ?
O1 K1 O2 61.68(9) . . ?
O1 K1 O6 60.68(10) . . ?
O6 K1 O2 121.80(10) . . ?
O7 K1 O5 95.41(12) . . ?
O7 K1 O4 83.05(12) . . ?
O7 K1 O3 94.26(11) . . ?
O7 K1 O2 85.41(12) . . ?
O7 K1 O1 91.17(13) . . ?
O7 K1 O6 88.33(11) . . ?
O7 K1 O8 172.5(2) . . ?
O8 K1 O5 80.01(17) . . ?
O8 K1 O4 89.5(2) . . ?
O8 K1 O3 82.9(2) . . ?
O8 K1 O2 98.98(18) . . ?
O8 K1 O1 96.3(2) . . ?
O8 K1 O6 94.5(2) . . ?
C29 O5 K1 117.0(3) . . ?
C40 O5 K1 108.0(2) . . ?
C40 O5 C29 111.2(4) . . ?
C38 O4 K1 116.3(2) . . ?
C39 O4 K1 114.0(3) . . ?
C39 O4 C38 112.0(3) . . ?
C36 O3 K1 120.1(3) . . ?
C37 O3 K1 119.3(2) . . ?
C37 O3 C36 112.3(3) . . ?
C35 O2 K1 111.7(2) . . ?
C34 O2 K1 112.1(2) . . ?
C34 O2 C35 112.4(4) . . ?
C32 O1 K1 115.0(3) . . ?
C33 O1 K1 111.5(2) . . ?
C33 O1 C32 112.8(4) . . ?
C30 O6 K1 113.0(3) . . ?
C31 O6 K1 113.5(3) . . ?
C31 O6 C30 112.2(4) . . ?
C1 N1 In1 149.7(4) . . ?
C16 C11 In1 120.4(3) . . ?
C16 C11 C12 117.0(4) . . ?
C12 C11 In1 122.6(3) . . ?
C21 C22 H22 119.2 . . ?
C21 C22 C23 121.7(3) . . ?
C23 C22 H22 119.2 . . ?
C3 C2 In1 120.9(3) . . ?
C3 C2 C7 117.5(4) . . ?
C7 C2 In1 121.6(3) . . ?
C11 C16 C18 121.2(4) . . ?
C15 C16 C11 121.2(4) . . ?
C15 C16 C18 117.6(4) . . ?
C41 O7 K1 136.0(3) . . ?
C41 O7 C44 106.4(4) . . ?
C44 O7 K1 114.5(3) . . ?
C16 C15 H15 119.3 . . ?
C16 C15 C14 121.4(4) . . ?
C14 C15 H15 119.3 . . ?
C3 C4 H4 118.9 . . ?
C5 C4 H4 118.9 . . ?
C5 C4 C3 122.2(4) . . ?
C25 C20 In1 121.7(3) . . ?
C25 C20 C21 117.2(3) . . ?
C21 C20 In1 120.9(3) . . ?
C2 C3 C9 122.3(4) . . ?
C4 C3 C2 120.2(4) . . ?
C4 C3 C9 117.5(4) . . ?
C2 C7 C8 121.2(4) . . ?
C6 C7 C2 120.4(4) . . ?
C6 C7 C8 118.4(3) . . ?
C25 C24 H24 118.8 . . ?
C23 C24 H24 118.8 . . ?
C23 C24 C25 122.5(4) . . ?
C4 C5 C10 121.1(4) . . ?
C6 C5 C4 117.3(4) . . ?
C6 C5 C10 121.6(4) . . ?
C20 C25 C28 121.1(3) . . ?
C24 C25 C20 120.7(3) . . ?
C24 C25 C28 118.1(3) . . ?
C22 C21 C20 121.1(4) . . ?
C22 C21 C26 117.9(3) . . ?
C20 C21 C26 120.9(3) . . ?
C7 C6 H6 118.8 . . ?
C5 C6 C7 122.4(4) . . ?
C5 C6 H6 118.8 . . ?
C12 C13 H13 118.6 . . ?
C14 C13 H13 118.6 . . ?
C14 C13 C12 122.7(4) . . ?
C7 C8 H8A 109.5 . . ?
C7 C8 H8B 109.5 . . ?
C7 C8 H8C 109.5 . . ?
H8A C8 H8B 109.5 . . ?
H8A C8 H8C 109.5 . . ?
H8B C8 H8C 109.5 . . ?
C22 C23 C27 121.1(4) . . ?
C24 C23 C22 116.8(4) . . ?
C24 C23 C27 122.1(4) . . ?
C25 C28 H28A 109.5 . . ?
C25 C28 H28B 109.5 . . ?
C25 C28 H28C 109.5 . . ?
H28A C28 H28B 109.5 . . ?
H28A C28 H28C 109.5 . . ?
H28B C28 H28C 109.5 . . ?
C16 C18 H18A 109.5 . . ?
C16 C18 H18B 109.5 . . ?
C16 C18 H18C 109.5 . . ?
H18A C18 H18B 109.5 . . ?
H18A C18 H18C 109.5 . . ?
H18B C18 H18C 109.5 . . ?
C21 C26 H26A 109.5 . . ?
C21 C26 H26B 109.5 . . ?
C21 C26 H26C 109.5 . . ?
H26A C26 H26B 109.5 . . ?
H26A C26 H26C 109.5 . . ?
H26B C26 H26C 109.5 . . ?
C11 C12 C19 120.8(4) . . ?
C13 C12 C11 120.3(4) . . ?
C13 C12 C19 118.9(4) . . ?
C3 C9 H9A 109.5 . . ?
C3 C9 H9B 109.5 . . ?
C3 C9 H9C 109.5 . . ?
H9A C9 H9B 109.5 . . ?
H9A C9 H9C 109.5 . . ?
H9B C9 H9C 109.5 . . ?
N1 C1 S1 174.1(5) . . ?
C12 C19 H19A 109.5 . . ?
C12 C19 H19B 109.5 . . ?
C12 C19 H19C 109.5 . . ?
H19A C19 H19B 109.5 . . ?
H19A C19 H19C 109.5 . . ?
H19B C19 H19C 109.5 . . ?
O5 C29 H29A 109.9 . . ?
O5 C29 H29B 109.9 . . ?
O5 C29 C30 108.9(4) . . ?
H29A C29 H29B 108.3 . . ?
C30 C29 H29A 109.9 . . ?
C30 C29 H29B 109.9 . . ?
O4 C38 H38A 110.0 . . ?
O4 C38 H38B 110.0 . . ?
O4 C38 C37 108.7(3) . . ?
H38A C38 H38B 108.3 . . ?
C37 C38 H38A 110.0 . . ?
C37 C38 H38B 110.0 . . ?
C15 C14 C17 120.3(4) . . ?
C13 C14 C15 117.3(4) . . ?
C13 C14 C17 122.3(4) . . ?
O1 C32 H32A 110.1 . . ?
O1 C32 H32B 110.1 . . ?
O1 C32 C31 107.9(4) . . ?
H32A C32 H32B 108.4 . . ?
C31 C32 H32A 110.1 . . ?
C31 C32 H32B 110.1 . . ?
O3 C36 H36A 110.1 . . ?
O3 C36 H36B 110.1 . . ?
O3 C36 C35 108.2(3) . . ?
H36A C36 H36B 108.4 . . ?
C35 C36 H36A 110.1 . . ?
C35 C36 H36B 110.1 . . ?
O2 C35 C36 108.3(4) . . ?
O2 C35 H35A 110.0 . . ?
O2 C35 H35B 110.0 . . ?
C36 C35 H35A 110.0 . . ?
C36 C35 H35B 110.0 . . ?
H35A C35 H35B 108.4 . . ?
C23 C27 H27A 109.5 . . ?
C23 C27 H27B 109.5 . . ?
C23 C27 H27C 109.5 . . ?
H27A C27 H27B 109.5 . . ?
H27A C27 H27C 109.5 . . ?
H27B C27 H27C 109.5 . . ?
O2 C34 H34A 109.8 . . ?
O2 C34 H34B 109.8 . . ?
O2 C34 C33 109.5(4) . . ?
H34A C34 H34B 108.2 . . ?
C33 C34 H34A 109.8 . . ?
C33 C34 H34B 109.8 . . ?
C5 C10 H10A 109.5 . . ?
C5 C10 H10B 109.5 . . ?
C5 C10 H10C 109.5 . . ?
H10A C10 H10B 109.5 . . ?
H10A C10 H10C 109.5 . . ?
H10B C10 H10C 109.5 . . ?
O7 C41 H41A 110.5 . . ?
O7 C41 H41B 110.5 . . ?
O7 C41 C42 106.0(4) . . ?
H41A C41 H41B 108.7 . . ?
C42 C41 H41A 110.5 . . ?
C42 C41 H41B 110.5 . . ?
O5 C40 H40A 109.7 . . ?
O5 C40 H40B 109.7 . . ?
O5 C40 C39 109.8(4) . . ?
H40A C40 H40B 108.2 . . ?
C39 C40 H40A 109.7 . . ?
C39 C40 H40B 109.7 . . ?
O3 C37 C38 108.4(3) . . ?
O3 C37 H37A 110.0 . . ?
O3 C37 H37B 110.0 . . ?
C38 C37 H37A 110.0 . . ?
C38 C37 H37B 110.0 . . ?
H37A C37 H37B 108.4 . . ?
O6 C30 C29 108.5(4) . . ?
O6 C30 H30A 110.0 . . ?
O6 C30 H30B 110.0 . . ?
C29 C30 H30A 110.0 . . ?
C29 C30 H30B 110.0 . . ?
H30A C30 H30B 108.4 . . ?
O6 C31 C32 108.0(4) . . ?
O6 C31 H31A 110.1 . . ?
O6 C31 H31B 110.1 . . ?
C32 C31 H31A 110.1 . . ?
C32 C31 H31B 110.1 . . ?
H31A C31 H31B 108.4 . . ?
O4 C39 C40 109.5(4) . . ?
O4 C39 H39A 109.8 . . ?
O4 C39 H39B 109.8 . . ?
C40 C39 H39A 109.8 . . ?
C40 C39 H39B 109.8 . . ?
H39A C39 H39B 108.2 . . ?
C14 C17 H17A 109.5 . . ?
C14 C17 H17B 109.5 . . ?
C14 C17 H17C 109.5 . . ?
H17A C17 H17B 109.5 . . ?
H17A C17 H17C 109.5 . . ?
H17B C17 H17C 109.5 . . ?
H43A C43 H43B 109.1 . . ?
C42 C43 H43A 111.2 . . ?
C42 C43 H43B 111.2 . . ?
C44 C43 H43A 111.2 . . ?
C44 C43 H43B 111.2 . . ?
C44 C43 C42 102.9(4) . . ?
O1 C33 C34 107.7(4) . . ?
O1 C33 H33A 110.2 . . ?
O1 C33 H33B 110.2 . . ?
C34 C33 H33A 110.2 . . ?
C34 C33 H33B 110.2 . . ?
H33A C33 H33B 108.5 . . ?
C41 C42 H42A 110.8 . . ?
C41 C42 H42B 110.8 . . ?
C43 C42 C41 105.0(4) . . ?
C43 C42 H42A 110.8 . . ?
C43 C42 H42B 110.8 . . ?
H42A C42 H42B 108.8 . . ?
O7 C44 C43 104.8(5) . . ?
O7 C44 H44A 110.8 . . ?
O7 C44 H44B 110.8 . . ?
C43 C44 H44A 110.8 . . ?
C43 C44 H44B 110.8 . . ?
H44A C44 H44B 108.9 . . ?
C46 O8 K1 122.0(7) . . ?
C45 O8 K1 115.0(6) . . ?
C45 O8 C46 106.7(10) . . ?
O8 C46 H46A 110.0 . . ?
O8 C46 H46B 110.0 . . ?
O8 C46 C48 108.5(9) . . ?
H46A C46 H46B 108.4 . . ?
C48 C46 H46A 110.0 . . ?
C48 C46 H46B 110.0 . . ?
C46 C48 H48A 110.8 . . ?
C46 C48 H48B 110.8 . . ?
C46 C48 C47 104.7(8) . . ?
H48A C48 H48B 108.9 . . ?
C47 C48 H48A 110.8 . . ?
C47 C48 H48B 110.8 . . ?
C48 C47 H47A 111.6 . . ?
C48 C47 H47B 111.6 . . ?
H47A C47 H47B 109.4 . . ?
C45 C47 C48 101.1(9) . . ?
C45 C47 H47A 111.6 . . ?
C45 C47 H47B 111.6 . . ?
O8 C45 C47 108.7(10) . . ?
O8 C45 H45A 109.9 . . ?
O8 C45 H45B 109.9 . . ?
C47 C45 H45A 109.9 . . ?
C47 C45 H45B 109.9 . . ?
H45A C45 H45B 108.3 . . ?

loop_
_geom_bond_atom_site_label_1
_geom_bond_atom_site_label_2
_geom_bond_distance
_geom_bond_site_symmetry_2
_geom_bond_publ_flag
In1 N1 2.351(4) . ?
In1 C11 2.208(4) . ?
In1 C2 2.200(4) . ?
In1 C20 2.206(4) . ?
K1 O5 2.776(3) . ?
K1 O4 2.778(3) . ?
K1 O3 2.775(3) . ?
K1 O2 2.808(3) . ?
K1 O1 2.760(3) . ?
K1 O6 2.804(3) . ?
K1 O7 2.649(4) . ?
K1 O8 2.734(7) . ?
S1 C1 1.717(7) . ?
O5 C29 1.428(5) . ?
O5 C40 1.414(6) . ?
O4 C38 1.430(5) . ?
O4 C39 1.416(5) . ?
O3 C36 1.426(5) . ?
O3 C37 1.420(5) . ?
O2 C35 1.429(6) . ?
O2 C34 1.427(5) . ?
O1 C32 1.428(6) . ?
O1 C33 1.413(6) . ?
O6 C30 1.422(6) . ?
O6 C31 1.422(6) . ?
N1 C1 1.003(6) . ?
C11 C16 1.407(6) . ?
C11 C12 1.409(5) . ?
C22 H22 0.9300 . ?
C22 C21 1.394(5) . ?
C22 C23 1.395(6) . ?
C2 C3 1.410(6) . ?
C2 C7 1.412(5) . ?
C16 C15 1.389(6) . ?
C16 C18 1.519(5) . ?
O7 C41 1.409(6) . ?
O7 C44 1.426(6) . ?
C15 H15 0.9300 . ?
C15 C14 1.392(6) . ?
C4 H4 0.9300 . ?
C4 C3 1.395(6) . ?
C4 C5 1.386(6) . ?
C20 C25 1.401(5) . ?
C20 C21 1.404(5) . ?
C3 C9 1.512(5) . ?
C7 C6 1.389(6) . ?
C7 C8 1.516(6) . ?
C24 H24 0.9300 . ?
C24 C25 1.389(5) . ?
C24 C23 1.388(5) . ?
C5 C6 1.384(6) . ?
C5 C10 1.496(6) . ?
C25 C28 1.516(5) . ?
C21 C26 1.516(6) . ?
C6 H6 0.9300 . ?
C13 H13 0.9300 . ?
C13 C12 1.387(6) . ?
C13 C14 1.377(6) . ?
C8 H8A 0.9600 . ?
C8 H8B 0.9600 . ?
C8 H8C 0.9600 . ?
C23 C27 1.505(5) . ?
C28 H28A 0.9600 . ?
C28 H28B 0.9600 . ?
C28 H28C 0.9600 . ?
C18 H18A 0.9600 . ?
C18 H18B 0.9600 . ?
C18 H18C 0.9600 . ?
C26 H26A 0.9600 . ?
C26 H26B 0.9600 . ?
C26 H26C 0.9600 . ?
C12 C19 1.517(6) . ?
C9 H9A 0.9600 . ?
C9 H9B 0.9600 . ?
C9 H9C 0.9600 . ?
C19 H19A 0.9600 . ?
C19 H19B 0.9600 . ?
C19 H19C 0.9600 . ?
C29 H29A 0.9700 . ?
C29 H29B 0.9700 . ?
C29 C30 1.482(8) . ?
C38 H38A 0.9700 . ?
C38 H38B 0.9700 . ?
C38 C37 1.494(6) . ?
C14 C17 1.515(6) . ?
C32 H32A 0.9700 . ?
C32 H32B 0.9700 . ?
C32 C31 1.499(7) . ?
C36 H36A 0.9700 . ?
C36 H36B 0.9700 . ?
C36 C35 1.500(7) . ?
C35 H35A 0.9700 . ?
C35 H35B 0.9700 . ?
C27 H27A 0.9600 . ?
C27 H27B 0.9600 . ?
C27 H27C 0.9600 . ?
C34 H34A 0.9700 . ?
C34 H34B 0.9700 . ?
C34 C33 1.492(7) . ?
C10 H10A 0.9600 . ?
C10 H10B 0.9600 . ?
C10 H10C 0.9600 . ?
C41 H41A 0.9700 . ?
C41 H41B 0.9700 . ?
C41 C42 1.531(7) . ?
C40 H40A 0.9700 . ?
C40 H40B 0.9700 . ?
C40 C39 1.496(7) . ?
C37 H37A 0.9700 . ?
C37 H37B 0.9700 . ?
C30 H30A 0.9700 . ?
C30 H30B 0.9700 . ?
C31 H31A 0.9700 . ?
C31 H31B 0.9700 . ?
C39 H39A 0.9700 . ?
C39 H39B 0.9700 . ?
C17 H17A 0.9600 . ?
C17 H17B 0.9600 . ?
C17 H17C 0.9600 . ?
C43 H43A 0.9700 . ?
C43 H43B 0.9700 . ?
C43 C42 1.500(7) . ?
C43 C44 1.495(8) . ?
C33 H33A 0.9700 . ?
C33 H33B 0.9700 . ?
C42 H42A 0.9700 . ?
C42 H42B 0.9700 . ?
C44 H44A 0.9700 . ?
C44 H44B 0.9700 . ?
O8 C46 1.426(11) . ?
O8 C45 1.413(10) . ?
C46 H46A 0.9700 . ?
C46 H46B 0.9700 . ?
C46 C48 1.498(10) . ?
C48 H48A 0.9700 . ?
C48 H48B 0.9700 . ?
C48 C47 1.533(11) . ?
C47 H47A 0.9700 . ?
C47 H47B 0.9700 . ?
C47 C45 1.480(11) . ?
C45 H45A 0.9700 . ?
C45 H45B 0.9700 . ?

loop_
_geom_torsion_atom_site_label_1
_geom_torsion_atom_site_label_2
_geom_torsion_atom_site_label_3
_geom_torsion_atom_site_label_4
_geom_torsion
_geom_torsion_site_symmetry_1
_geom_torsion_site_symmetry_2
_geom_torsion_site_symmetry_3
_geom_torsion_site_symmetry_4
_geom_torsion_publ_flag
In1 C11 C16 C15 175.0(3) . . . . ?
In1 C11 C16 C18 -7.1(5) . . . . ?
In1 C11 C12 C13 -175.2(3) . . . . ?
In1 C11 C12 C19 6.5(5) . . . . ?
In1 C2 C3 C4 -177.1(3) . . . . ?
In1 C2 C3 C9 3.4(5) . . . . ?
In1 C2 C7 C6 177.0(3) . . . . ?
In1 C2 C7 C8 -3.9(5) . . . . ?
In1 C20 C25 C24 178.1(3) . . . . ?
In1 C20 C25 C28 1.0(5) . . . . ?
In1 C20 C21 C22 -176.8(3) . . . . ?
In1 C20 C21 C26 -0.9(5) . . . . ?
K1 O5 C29 C30 42.3(5) . . . . ?
K1 O5 C40 C39 -59.7(4) . . . . ?
K1 O4 C38 C37 50.5(4) . . . . ?
K1 O4 C39 C40 -38.9(5) . . . . ?
K1 O3 C36 C35 -33.5(5) . . . . ?
K1 O3 C37 C38 41.4(4) . . . . ?
K1 O2 C35 C36 -59.6(4) . . . . ?
K1 O2 C34 C33 45.2(4) . . . . ?
K1 O1 C32 C31 -50.1(4) . . . . ?
K1 O1 C33 C34 57.1(4) . . . . ?
K1 O6 C30 C29 54.5(4) . . . . ?
K1 O6 C31 C32 -50.5(4) . . . . ?
K1 O7 C41 C42 -129.5(5) . . . . ?
K1 O7 C44 C43 123.4(4) . . . . ?
K1 O8 C46 C48 147.5(10) . . . . ?
K1 O8 C45 C47 -167.8(10) . . . . ?
O5 C29 C30 O6 -64.2(5) . . . . ?
O5 C40 C39 O4 68.9(5) . . . . ?
O4 C38 C37 O3 -58.9(5) . . . . ?
O3 C36 C35 O2 61.1(5) . . . . ?
O2 C34 C33 O1 -70.3(5) . . . . ?
O1 C32 C31 O6 67.1(5) . . . . ?
C11 C16 C15 C14 -0.2(6) . . . . ?
C2 C7 C6 C5 0.7(6) . . . . ?
C16 C11 C12 C13 2.0(5) . . . . ?
C16 C11 C12 C19 -176.3(4) . . . . ?
C16 C15 C14 C13 3.0(6) . . . . ?
C16 C15 C14 C17 -179.5(4) . . . . ?
O7 C41 C42 C43 -6.2(6) . . . . ?
C4 C5 C6 C7 1.8(6) . . . . ?
C3 C2 C7 C6 -3.1(5) . . . . ?
C3 C2 C7 C8 175.9(3) . . . . ?
C3 C4 C5 C6 -1.9(6) . . . . ?
C3 C4 C5 C10 178.3(4) . . . . ?
C7 C2 C3 C4 3.0(5) . . . . ?
C7 C2 C3 C9 -176.5(3) . . . . ?
C5 C4 C3 C2 -0.5(6) . . . . ?
C5 C4 C3 C9 179.0(4) . . . . ?
C25 C20 C21 C22 -0.4(6) . . . . ?
C25 C20 C21 C26 175.5(4) . . . . ?
C25 C24 C23 C22 1.3(6) . . . . ?
C25 C24 C23 C27 -175.7(4) . . . . ?
C21 C22 C23 C24 0.0(6) . . . . ?
C21 C22 C23 C27 177.1(4) . . . . ?
C21 C20 C25 C24 1.8(6) . . . . ?
C21 C20 C25 C28 -175.4(4) . . . . ?
C8 C7 C6 C5 -178.4(4) . . . . ?
C23 C22 C21 C20 -0.5(6) . . . . ?
C23 C22 C21 C26 -176.6(4) . . . . ?
C23 C24 C25 C20 -2.3(6) . . . . ?
C23 C24 C25 C28 175.0(4) . . . . ?
C18 C16 C15 C14 -178.2(4) . . . . ?
C12 C11 C16 C15 -2.3(5) . . . . ?
C12 C11 C16 C18 175.6(4) . . . . ?
C12 C13 C14 C15 -3.3(6) . . . . ?
C12 C13 C14 C17 179.2(4) . . . . ?
C29 O5 C40 C39 170.6(4) . . . . ?
C38 O4 C39 C40 -173.7(4) . . . . ?
C14 C13 C12 C11 0.8(6) . . . . ?
C14 C13 C12 C19 179.2(4) . . . . ?
C32 O1 C33 C34 -171.7(4) . . . . ?
C36 O3 C37 C38 -170.3(4) . . . . ?
C35 O2 C34 C33 172.0(4) . . . . ?
C34 O2 C35 C36 173.4(4) . . . . ?
C10 C5 C6 C7 -178.4(4) . . . . ?
C41 O7 C44 C43 -40.0(6) . . . . ?
C40 O5 C29 C30 167.1(4) . . . . ?
C37 O3 C36 C35 178.4(4) . . . . ?
C30 O6 C31 C32 179.9(4) . . . . ?
C31 O6 C30 C29 -175.7(4) . . . . ?
C39 O4 C38 C37 -175.9(4) . . . . ?
C33 O1 C32 C31 -179.5(4) . . . . ?
C42 C43 C44 O7 34.4(6) . . . . ?
C44 O7 C41 C42 28.4(6) . . . . ?
C44 C43 C42 C41 -16.9(6) . . . . ?
O8 C46 C48 C47 8(2) . . . . ?
C46 O8 C45 C47 -29.1(13) . . . . ?
C46 C48 C47 C45 -24(2) . . . . ?
C48 C47 C45 O8 32.7(17) . . . . ?
C45 O8 C46 C48 12.4(15) . . . . ?
